data_7704236
loop_
_publ_author_name
'Musongong, Joseph T.'
'Otang, Mathew E.'
'Mash, Brandon L.'
'Zeller, Matthias'
'Stahl, Lothar'

_publ_section_title
;
 Covalent and ionic bonding in bi- and tricyclic Group 15 amides:
 equidistant P-I and As-I bonds and fluxional cations.
;
_journal_issue 19
_journal_name_full 'Dalton transactions (Cambridge, England : 2003)'
_journal_page_first 6341
_journal_page_last 6354
_journal_paper_doi 10.1039/d0dt01163k
_journal_volume 49
_journal_year 2020
_chemical_formula_moiety 'C16 H36 I N4 P3'
_chemical_formula_sum 'C16 H36 I N4 P3'
_chemical_formula_weight 504.32
_chemical_melting_point 486.0(10)
_chemical_properties_physical Air-sensitive,Moisture-sensitive
_space_group_crystal_system monoclinic
_space_group_IT_number 11
_space_group_name_Hall '-P 2yb'
_space_group_name_H-M_alt 'P 1 21/m 1'
_symmetry_Int_Tables_number 11
_atom_sites_solution_primary iterative
_audit_creation_date 2020-03-21
_audit_creation_method
;
Olex2 1.2
(compiled 2018.05.29 svn.r3508 for OlexSys, GUI svn.r5506)
;
_audit_update_record
;
2020-03-21 deposited with the CCDC.	2020-04-21 downloaded from the CCDC.
;
_cell_angle_alpha 90
_cell_angle_beta 96.573(2)
_cell_angle_gamma 90
_cell_formula_units_Z 2
_cell_length_a 9.5405(7)
_cell_length_b 11.8694(8)
_cell_length_c 10.3274(7)
_cell_measurement_reflns_used 9907
_cell_measurement_temperature 150
_cell_measurement_theta_max 33.203
_cell_measurement_theta_min 2.626
_cell_volume 1161.79(14)
_computing_cell_refinement 'SAINT V8.38A (?, 2016)'
_computing_data_reduction 'SAINT V8.38A (?, 2016)'
_computing_molecular_graphics 'Olex2 (Dolomanov et al., 2009)'
_computing_publication_material 'Olex2 (Dolomanov et al., 2009)'
_computing_structure_refinement 'olex2.refine (Bourhis et al., 2015)'
_computing_structure_solution 'olex2.solve (Bourhis et al., 2015)'
_diffrn_ambient_temperature 149.99
_diffrn_detector 'Bruker APEX2 area detector'
_diffrn_detector_area_resol_mean 7.9
_diffrn_detector_type 'CCD area detector'
_diffrn_measured_fraction_theta_full 0.9944
_diffrn_measured_fraction_theta_max 0.9940
_diffrn_measurement_device 'three-circle diffractometer'
_diffrn_measurement_device_type 'Bruker Quest Photon100 CMOS'
_diffrn_measurement_method '\w and \f scans'
_diffrn_radiation_monochromator 'mirror optics'
_diffrn_radiation_probe x-ray
_diffrn_radiation_type 'Mo K\a'
_diffrn_radiation_wavelength 0.71073
_diffrn_reflns_av_R_equivalents 0.0261
_diffrn_reflns_av_unetI/netI 0.0163
_diffrn_reflns_limit_h_max 14
_diffrn_reflns_limit_h_min -14
_diffrn_reflns_limit_k_max 18
_diffrn_reflns_limit_k_min -18
_diffrn_reflns_limit_l_max 15
_diffrn_reflns_limit_l_min -15
_diffrn_reflns_number 26788
_diffrn_reflns_theta_full 33.2216
_diffrn_reflns_theta_max 33.22
_diffrn_reflns_theta_min 2.62
_diffrn_source 'microfocus sealed X-ray tube'
_diffrn_source_target Mo
_diffrn_source_type 'Incoatec I\ms'
_exptl_absorpt_coefficient_mu 1.591
_exptl_absorpt_correction_T_max 0.564
_exptl_absorpt_correction_T_min 0.455
_exptl_absorpt_correction_type multi-scan
_exptl_absorpt_process_details SADABS
_exptl_crystal_colour 'clear yellowish yellow'
_exptl_crystal_colour_lustre clear
_exptl_crystal_colour_modifier yellowish
_exptl_crystal_colour_primary yellow
_exptl_crystal_density_diffrn 1.4415
_exptl_crystal_description cube
_exptl_crystal_F_000 515.9084
_exptl_crystal_recrystallization_method 'Re-crystallisation from solvent: THF'
_exptl_crystal_size_max 0.55
_exptl_crystal_size_mid 0.41
_exptl_crystal_size_min 0.38
_refine_diff_density_max 0.6691
_refine_diff_density_min -0.7073
_refine_diff_density_rms 0.0709
_refine_ls_d_res_high 0.6486
_refine_ls_d_res_low 7.7618
_refine_ls_extinction_expression Fc^*^=kFc[1+0.001xFc^2^\l^3^/sin(2\q)]^-1/4^
_refine_ls_goodness_of_fit_ref 1.0401
_refine_ls_hydrogen_treatment constr
_refine_ls_matrix_type full
_refine_ls_number_constraints 28
_refine_ls_number_parameters 127
_refine_ls_number_reflns 4626
_refine_ls_number_restraints 0
_refine_ls_restrained_S_all 1.0401
_refine_ls_R_factor_all 0.0225
_refine_ls_R_factor_gt 0.0192
_refine_ls_shift/su_max 0.0004
_refine_ls_shift/su_mean 0.0000
_refine_ls_structure_factor_coef Fsqd
_refine_ls_weighting_details 'w=1/[\s^2^(Fo^2^)+(0.0150P)^2^+0.5951P] where P=(Fo^2^+2Fc^2^)/3'
_refine_ls_weighting_scheme calc
_refine_ls_wR_factor_gt 0.0435
_refine_ls_wR_factor_ref 0.0452
_reflns_Friedel_coverage 0.0
_reflns_limit_h_max 14
_reflns_limit_h_min -14
_reflns_limit_k_max 18
_reflns_limit_k_min 0
_reflns_limit_l_max 15
_reflns_limit_l_min 0
_reflns_number_gt 4262
_reflns_number_total 4626
_reflns_threshold_expression I>=2u(I)
_cod_data_source_file d0dt01163k2.cif
_cod_data_source_block J_MUS_01_CPTPI_0m
_cod_depositor_comments
;
The following automatic conversions were performed:

data item '_chemical_melting_point' value '485-487' was changed to
'486.0(10)' -- the average value was taken and precision was
estimated.

Automatic conversion script
Id: cif_fix_values 7556 2019-12-06 15:28:31Z antanas 

 Adding full bibliography for 7704230--7704239.cif.
;
_cod_database_code 7704236
_olex2_refinement_description
;
1. Fixed Uiso
 At 1.5 times of:
  All C(H,H,H) groups
2. Others
 Fixed Sof: H11b(0.5) H11c(0.5) H22b(0.5) H22c(0.5)
3.a Me refined with riding coordinates:
 C11(H11a,H11b,H11c), C22(H22a,H22b,H22c)
3.b Idealised Me refined as rotating group:
 C23(H23b,H23c,H23a), C32(H32a,H32b,H32c), C33(H33a,H33b,H33c), C13(H13c,H13a,
 H13b), C31(H31a,H31b,H31c)
;
_olex2_submission_original_sample_id 1h
_olex2_submission_special_instructions 'No special instructions were received'

loop_
_space_group_symop_id
_space_group_symop_operation_xyz
1 x,y,z
2 -x,y+1/2,-z
3 -x,-y,-z
4 x,-y-1/2,z

loop_
_atom_site_label
_atom_site_type_symbol
_atom_site_fract_x
_atom_site_fract_y
_atom_site_fract_z
_atom_site_U_iso_or_equiv
_atom_site_adp_type
_atom_site_occupancy
_atom_site_site_symmetry_order
_atom_site_refinement_flags_posn
_atom_site_refinement_flags_adp
_atom_site_refinement_flags_occupancy
_atom_site_disorder_group
I1 I 0.857105(12) 0.25 0.519890(9) 0.02682(4) Uani 1.000000 2 S T P .
C23 C 0.43431(15) 0.35530(11) 0.39128(14) 0.0361(3) Uani 1.000000 1 . . . .
H23b H 0.3512(6) 0.3563(5) 0.4390(9) 0.0541(4) Uiso 1.000000 1 GR . . .
H23c H 0.5200(6) 0.3547(5) 0.4534(7) 0.0541(4) Uiso 1.000000 1 GR . . .
H23a H 0.4339(12) 0.42251(11) 0.33613(17) 0.0541(4) Uiso 1.000000 1 GR . . .
N3 N 0.78975(8) 0.13806(6) 0.20452(7) 0.01354(13) Uani 1.000000 1 . . . .
P1 P 0.88636(3) 0.25 0.25961(3) 0.01382(6) Uani 1.000000 2 S T P .
N1 N 0.61357(11) 0.25 0.02921(11) 0.01455(19) Uani 1.000000 2 S T P .
C30 C 0.85258(10) 0.02174(8) 0.23096(9) 0.01738(16) Uani 1.000000 1 . . . .
P2 P 0.61122(2) 0.14369(2) 0.14195(2) 0.01413(5) Uani 1.000000 1 . . . .
N2 N 0.56001(12) 0.25 0.23893(11) 0.01576(19) Uani 1.000000 2 S T P .
C32 C 0.82691(12) -0.04873(9) 0.10629(11) 0.0252(2) Uani 1.000000 1 . . . .
H32a H 0.72524(13) -0.0547(7) 0.0797(5) 0.0378(3) Uiso 1.000000 1 GR . . .
H32b H 0.8723(9) -0.0124(4) 0.0368(3) 0.0378(3) Uiso 1.000000 1 GR . . .
H32c H 0.8667(9) -0.1242(3) 0.1226(3) 0.0378(3) Uiso 1.000000 1 GR . . .
C33 C 0.78195(12) -0.03488(9) 0.34007(11) 0.02379(19) Uani 1.000000 1 . . . .
H33a H 0.7979(9) 0.0108(4) 0.4194(3) 0.0357(3) Uiso 1.000000 1 GR . . .
H33b H 0.6804(2) -0.0416(8) 0.3134(4) 0.0357(3) Uiso 1.000000 1 GR . . .
H33c H 0.8225(7) -0.1100(3) 0.3571(7) 0.0357(3) Uiso 1.000000 1 GR . . .
C10 C 0.66918(14) 0.25 -0.09890(13) 0.0174(2) Uani 1.000000 2 S T P .
C11 C 0.83054(15) 0.25 -0.08865(14) 0.0225(3) Uani 1.000000 2 S T P .
H11a H 0.86049(15) 0.25 -0.17631(14) 0.0337(4) Uiso 1.000000 2 RS T P -1
H11b H 0.86721(15) 0.317414245818 -0.04154(14) 0.0337(4) Uiso 0.500000 1 R . . -1
H11c H 0.86721(15) 0.182585754182 -0.04154(14) 0.0337(4) Uiso 0.500000 1 R . . -1
C13 C 0.61377(15) 0.35537(12) -0.17188(12) 0.0346(3) Uani 1.000000 1 . . . .
H13c H 0.51040(15) 0.3552(5) -0.1809(10) 0.0519(4) Uiso 1.000000 1 GR . . .
H13a H 0.6491(10) 0.42240(12) -0.1232(6) 0.0519(4) Uiso 1.000000 1 GR . . .
H13b H 0.6462(10) 0.3563(5) -0.2585(4) 0.0519(4) Uiso 1.000000 1 GR . . .
C20 C 0.43081(15) 0.25 0.30613(15) 0.0224(3) Uani 1.000000 2 S T P .
C22 C 0.29947(17) 0.25 0.2063(2) 0.0381(4) Uani 1.000000 2 S T P .
H22a H 0.21482(17) 0.25 0.2519(2) 0.0571(6) Uiso 1.000000 2 RS T P -1
H22b H 0.29969(17) 0.317414245818 0.1516(2) 0.0571(6) Uiso 0.500000 1 R . . -1
H22c H 0.29969(17) 0.182585754182 0.1516(2) 0.0571(6) Uiso 0.500000 1 R . . -1
C31 C 1.01204(11) 0.02923(9) 0.27082(12) 0.0254(2) Uani 1.000000 1 . . . .
H31a H 1.05687(17) 0.0667(7) 0.2017(4) 0.0381(3) Uiso 1.000000 1 GR . . .
H31b H 1.03026(12) 0.0726(7) 0.3518(5) 0.0381(3) Uiso 1.000000 1 GR . . .
H31c H 1.0509(2) -0.04681(10) 0.2845(9) 0.0381(3) Uiso 1.000000 1 GR . . .

loop_
_atom_site_aniso_label
_atom_site_aniso_U_11
_atom_site_aniso_U_22
_atom_site_aniso_U_33
_atom_site_aniso_U_12
_atom_site_aniso_U_13
_atom_site_aniso_U_23
I1 0.04177(7) 0.02537(6) 0.01276(5) -0.000000 0.00080(3) 0.000000
C23 0.0416(7) 0.0330(6) 0.0385(7) 0.0015(5) 0.0255(6) -0.0087(5)
N3 0.0139(3) 0.0122(3) 0.0147(3) 0.0007(2) 0.0025(2) 0.0000(2)
P1 0.01248(13) 0.01425(14) 0.01463(14) -0.000000 0.00108(10) 0.000000
N1 0.0136(4) 0.0171(5) 0.0129(4) -0.000000 0.0014(3) 0.000000
C30 0.0193(4) 0.0131(4) 0.0202(4) 0.0027(3) 0.0044(3) 0.0019(3)
P2 0.01294(9) 0.01453(10) 0.01528(10) -0.00202(7) 0.00319(7) -0.00078(7)
N2 0.0139(4) 0.0164(5) 0.0183(5) -0.000000 0.0077(4) 0.000000
C32 0.0325(5) 0.0175(4) 0.0266(5) 0.0033(4) 0.0077(4) -0.0045(4)
C33 0.0295(5) 0.0189(4) 0.0238(5) -0.0002(4) 0.0066(4) 0.0067(4)
C10 0.0198(6) 0.0206(6) 0.0118(5) -0.000000 0.0017(4) 0.000000
C11 0.0210(6) 0.0314(7) 0.0162(6) -0.000000 0.0070(5) 0.000000
C13 0.0451(7) 0.0386(7) 0.0208(5) 0.0176(5) 0.0070(5) 0.0122(5)
C20 0.0185(6) 0.0244(7) 0.0268(7) -0.000000 0.0136(5) 0.000000
C22 0.0143(6) 0.0469(11) 0.0537(12) -0.000000 0.0068(7) 0.000000
C31 0.0200(4) 0.0211(5) 0.0353(6) 0.0066(4) 0.0033(4) 0.0044(4)

loop_
_atom_type_symbol
_atom_type_scat_dispersion_real
_atom_type_scat_dispersion_imag
_atom_type_scat_Cromer_Mann_a1
_atom_type_scat_Cromer_Mann_a2
_atom_type_scat_Cromer_Mann_a3
_atom_type_scat_Cromer_Mann_a4
_atom_type_scat_Cromer_Mann_b1
_atom_type_scat_Cromer_Mann_b2
_atom_type_scat_Cromer_Mann_b3
_atom_type_scat_Cromer_Mann_b4
_atom_type_scat_Cromer_Mann_c
_atom_type_scat_source
_atom_type_scat_dispersion_source
I -0.41187 1.83264 20.14720 18.99490 7.51380 2.27350 4.34700 0.38140 27.76600 66.87760 4.07119989395 'International Tables Volume C Table 6.1.1.4 (pp. 500-502)' 'Henke, Gullikson and Davis, At. Data and Nucl. Data Tables, 1993, 54, 2'
H 0.00000 0.00000 0.49300 0.32291 0.14019 0.04081 10.51090 26.12570 3.14236 57.79970 0.0030380000826 'International Tables Volume C Table 6.1.1.4 (pp. 500-502)' 'Henke, Gullikson and Davis, At. Data and Nucl. Data Tables, 1993, 54, 2'
C 0.00347 0.00161 2.31000 1.02000 1.58860 0.86500 20.84390 10.20750 0.56870 51.65120 0.215599998832 'International Tables Volume C Table 6.1.1.4 (pp. 500-502)' 'Henke, Gullikson and Davis, At. Data and Nucl. Data Tables, 1993, 54, 2'
N 0.00653 0.00323 12.21260 3.13220 2.01250 1.16630 0.00570 9.89330 28.99750 0.58260 -11.5290002823 'International Tables Volume C Table 6.1.1.4 (pp. 500-502)' 'Henke, Gullikson and Davis, At. Data and Nucl. Data Tables, 1993, 54, 2'
P 0.10434 0.09671 6.43450 4.17910 1.78000 1.49080 1.90670 27.15700 0.52600 68.16450 1.11489999294 'International Tables Volume C Table 6.1.1.4 (pp. 500-502)' 'Henke, Gullikson and Davis, At. Data and Nucl. Data Tables, 1993, 54, 2'

loop_
_geom_angle_atom_site_label_1
_geom_angle_atom_site_label_2
_geom_angle_atom_site_label_3
_geom_angle
_geom_angle_site_symmetry_1
_geom_angle_site_symmetry_3
_geom_angle_publ_flag
C30 N3 P1 117.96(6) . . ?
P2 N3 P1 124.57(5) . . ?
P2 N3 C30 116.64(6) . . ?
N3 P1 I1 102.67(3) 4_565 . ?
N3 P1 I1 102.67(3) . . ?
N3 P1 N3 104.64(5) 4_565 . ?
P2 N1 P2 94.46(6) 4_565 . ?
C10 N1 P2 129.72(4) . . ?
C10 N1 P2 129.72(4) . 4_565 ?
C32 C30 N3 108.90(8) . . ?
C33 C30 N3 109.47(8) . . ?
C33 C30 C32 109.70(8) . . ?
C31 C30 N3 110.80(8) . . ?
C31 C30 C32 108.41(8) . . ?
C31 C30 C33 109.54(8) . . ?
N1 P2 N3 100.97(4) . . ?
P2 P2 N3 92.19(3) 4_565 . ?
P2 P2 N1 42.77(3) 4_565 . ?
N2 P2 N3 98.19(5) . . ?
N2 P2 N1 83.24(4) . . ?
P2 N2 P2 94.64(6) 4_565 . ?
C20 N2 P2 125.50(5) . 4_565 ?
C20 N2 P2 125.50(5) . . ?
C11 C10 N1 113.49(11) . . ?
C13 C10 N1 107.61(8) 4_565 . ?
C13 C10 N1 107.61(8) . . ?
C13 C10 C11 108.87(9) . . ?
C13 C10 C11 108.87(9) 4_565 . ?
C13 C10 C13 110.38(14) . 4_565 ?
C23 C20 C23 109.94(14) . 4_565 ?
N2 C20 C23 107.77(8) . . ?
N2 C20 C23 107.77(8) . 4_565 ?
C22 C20 C23 110.53(9) . 4_565 ?
C22 C20 C23 110.53(9) . . ?
C22 C20 N2 110.23(13) . . ?

loop_
_geom_bond_atom_site_label_1
_geom_bond_atom_site_label_2
_geom_bond_distance
_geom_bond_site_symmetry_2
_geom_bond_publ_flag
I1 P1 2.7340(4) . ?
C23 C20 1.5263(15) 4_565 ?
N3 P1 1.6788(8) . ?
N3 C30 1.5174(12) . ?
N3 P2 1.7525(8) . ?
N1 P2 1.7188(8) 4_565 ?
N1 P2 1.7188(8) . ?
N1 C10 1.4808(17) . ?
C30 C32 1.5314(14) . ?
C30 C33 1.5327(14) . ?
C30 C31 1.5324(14) . ?
P2 P2 2.5236(5) 4_565 ?
P2 N2 1.7164(8) . ?
N2 C20 1.4822(17) . ?
C10 C11 1.531(2) . ?
C10 C13 1.5233(14) 4_565 ?
C10 C13 1.5233(14) . ?
C20 C22 1.529(2) . ?
